data_4501986
loop_
_publ_author_name
'Hu, Jin-Song'
'Shang, Yong-Jia'
'Yao, Xiao-Qiang'
'Qin, Ling'
'Li, Yi-Zhi'
'Guo, Zi-Jian'
'Zheng, He-Gen'
'Xue, Zi-Ling'

_publ_section_title
;
 Syntheses, Structures, and Photochemical Properties of Six New
 Metal&#x2212;Organic Frameworks Based on Aromatic Dicarboxylate Acids and
 V-Shaped Imidazole Ligands
;
_journal_issue 9
_journal_name_full 'Crystal Growth &amp; Design'
_journal_page_first 4135
_journal_paper_doi 10.1021/cg1008208
_journal_volume 10
_journal_year 2010
_chemical_formula_moiety 'C60 H40 Cd3 N8 O14'
_chemical_formula_sum 'C60 H40 Cd3 N8 O14'
_chemical_formula_weight 1434.20
_chemical_name_systematic
; 
 ? 
;
_space_group_IT_number 14
_symmetry_cell_setting monoclinic
_symmetry_space_group_name_Hall '-P 2yn'
_symmetry_space_group_name_H-M 'P 1 21/n 1'
_atom_sites_solution_hydrogens geom
_atom_sites_solution_primary direct
_atom_sites_solution_secondary difmap
_audit_creation_method SHELXL-97
_cell_angle_alpha 90.00
_cell_angle_beta 92.662(5)
_cell_angle_gamma 90.00
_cell_formula_units_Z 2
_cell_length_a 9.961(2)
_cell_length_b 17.750(4)
_cell_length_c 15.444(4)
_cell_measurement_reflns_used 744
_cell_measurement_temperature 293(2)
_cell_measurement_theta_max 21.45
_cell_measurement_theta_min 2.30
_cell_volume 2727.7(11)
_computing_cell_refinement 'SMART (Bruker, 2000)'
_computing_data_collection 'SMART (Bruker, 2000)'
_computing_data_reduction 'SMART (Bruker, 2000)'
_computing_molecular_graphics SHELXTL
_computing_publication_material SHELXTL
_computing_structure_refinement 'SHELXL-97 (Sheldrick, 1997)'
_computing_structure_solution 'SHELXS-97 (Sheldrick, 1990)'
_diffrn_ambient_temperature 293(2)
_diffrn_measured_fraction_theta_full 0.997
_diffrn_measured_fraction_theta_max 0.997
_diffrn_measurement_device_type 'CCD area detector'
_diffrn_measurement_method 'phi and omega scans'
_diffrn_radiation_monochromator graphite
_diffrn_radiation_source 'fine-focus sealed tube'
_diffrn_radiation_type MoK\a
_diffrn_radiation_wavelength 0.71073
_diffrn_reflns_av_R_equivalents 0.0678
_diffrn_reflns_av_sigmaI/netI 0.0844
_diffrn_reflns_limit_h_max 10
_diffrn_reflns_limit_h_min -11
_diffrn_reflns_limit_k_max 21
_diffrn_reflns_limit_k_min -21
_diffrn_reflns_limit_l_max 18
_diffrn_reflns_limit_l_min -12
_diffrn_reflns_number 13258
_diffrn_reflns_theta_full 25.00
_diffrn_reflns_theta_max 25.00
_diffrn_reflns_theta_min 2.29
_exptl_absorpt_coefficient_mu 1.237
_exptl_absorpt_correction_T_max 0.762
_exptl_absorpt_correction_T_min 0.732
_exptl_absorpt_correction_type multi-scan
_exptl_absorpt_process_details 'SADABS; Bruker, 2000'
_exptl_crystal_colour colorless
_exptl_crystal_density_diffrn 1.746
_exptl_crystal_density_method 'not measured'
_exptl_crystal_description block
_exptl_crystal_F_000 1424
_exptl_crystal_size_max 0.26
_exptl_crystal_size_mid 0.24
_exptl_crystal_size_min 0.22
_refine_diff_density_max 2.230
_refine_diff_density_min -2.193
_refine_diff_density_rms 0.128
_refine_ls_extinction_method none
_refine_ls_goodness_of_fit_ref 1.084
_refine_ls_hydrogen_treatment constr
_refine_ls_matrix_type full
_refine_ls_number_parameters 373
_refine_ls_number_reflns 4790
_refine_ls_number_restraints 0
_refine_ls_restrained_S_all 1.084
_refine_ls_R_factor_all 0.0597
_refine_ls_R_factor_gt 0.0477
_refine_ls_shift/su_max 0.001
_refine_ls_shift/su_mean 0.000
_refine_ls_structure_factor_coef Fsqd
_refine_ls_weighting_details 'calc w=1/[\s^2^(Fo^2^)+(0.0500P)^2^+0.0000P] where P=(Fo^2^+2Fc^2^)/3'
_refine_ls_weighting_scheme calc
_refine_ls_wR_factor_gt 0.1304
_refine_ls_wR_factor_ref 0.1346
_reflns_number_gt 3507
_reflns_number_total 4790
_reflns_threshold_expression >2sigma(I)
_cod_data_source_file cg1008208_si_002.cif
_cod_data_source_block 4
_cod_depositor_comments
;
The following automatic conversions were performed:

'_symmetry_cell_setting' value 'Monoclinic' changed to 'monoclinic'
according to /home/saulius/struct/CIF-dictionaries/cif_core.dic
dictionary named 'cif_core.dic' version 2.4.2 from 2011-04-26.

Automatic conversion script
Id: cif_fix_values 1715 2011-07-08 13:25:40Z adriana 
;
_cod_original_cell_volume 2727.8(11)
_cod_original_sg_symbol_H-M 'P 21/n'
_cod_database_code 4501986

loop_
_symmetry_equiv_pos_as_xyz
'x, y, z'
'-x+1/2, y+1/2, -z+1/2'
'-x, -y, -z'
'x-1/2, -y-1/2, z-1/2'

loop_
_atom_site_label
_atom_site_type_symbol
_atom_site_fract_x
_atom_site_fract_y
_atom_site_fract_z
_atom_site_U_iso_or_equiv
_atom_site_adp_type
_atom_site_occupancy
_atom_site_symmetry_multiplicity
_atom_site_calc_flag
_atom_site_refinement_flags
C33 C 1.0931(7) 0.1761(4) 0.2161(5) 0.051(2) Uani 1 1 d .
O3 O 1.0126(5) 0.1724(3) 0.2745(3) 0.059 Uani 1 1 d .
C10 C 1.3427(6) 0.3727(3) 0.2057(4) 0.0295(15) Uani 1 1 d .
C11 C 1.3329(7) 0.3255(4) 0.1367(5) 0.0410(18) Uani 1 1 d .
H11 H 1.3791 0.3367 0.0874 0.049 Uiso 1 1 calc R
C15 C 1.2710(8) 0.3567(4) 0.2769(5) 0.051(2) Uani 1 1 d .
H15 H 1.2780 0.3886 0.3247 0.061 Uiso 1 1 calc R
C14 C 1.1888(8) 0.2946(4) 0.2792(5) 0.052(2) Uani 1 1 d .
H14 H 1.1393 0.2857 0.3277 0.063 Uiso 1 1 calc R
C12 C 1.2547(7) 0.2605(4) 0.1386(5) 0.048(2) Uani 1 1 d .
H12 H 1.2526 0.2271 0.0921 0.058 Uiso 1 1 calc R
C13 C 1.1795(7) 0.2459(4) 0.2109(4) 0.0366(17) Uani 1 1 d .
Cd1 Cd 0.90511(5) 0.06695(3) 0.26002(3) 0.03167(17) Uani 1 1 d .
Cd2 Cd 1.0000 0.0000 0.5000 0.0292(2) Uani 1 2 d S
C8 C 0.8454(7) 0.0289(4) 0.0573(5) 0.0447(19) Uani 1 1 d .
H8 H 0.9226 -0.0006 0.0587 0.054 Uiso 1 1 calc R
O2 O 0.8279(4) 0.0705(3) 0.4296(3) 0.0413(12) Uani 1 1 d .
C9 C 1.0720(6) -0.0579(4) 0.2944(5) 0.0318(16) Uani 1 1 d .
N2 N 0.8009(6) 0.0700(3) 0.1254(4) 0.0420(15) Uani 1 1 d .
N3 N 1.1325(5) 0.1041(3) 0.5176(4) 0.0343(13) Uani 1 1 d .
O33 O 1.0667(5) -0.0174(3) 0.3591(3) 0.0433(12) Uani 1 1 d .
C16 C 0.7216(7) 0.0452(4) 0.3948(5) 0.0371(17) Uani 1 1 d .
C1 C 0.5500(6) 0.1136(4) -0.0419(4) 0.0378(17) Uani 1 1 d .
C20 C 1.2048(7) 0.1315(4) 0.4571(5) 0.0393(17) Uani 1 1 d .
H20 H 1.1912 0.1204 0.3985 0.047 Uiso 1 1 calc R
O4 O 1.0076(5) -0.0423(3) 0.2260(3) 0.0532(14) Uani 1 1 d .
O1 O 0.7046(5) 0.0378(3) 0.3136(3) 0.0464(13) Uani 1 1 d .
N1 N 0.6614(6) 0.0859(3) 0.0103(4) 0.0400(15) Uani 1 1 d .
C22 C 1.2889(7) 0.1805(4) 0.5774(5) 0.0404(18) Uani 1 1 d .
H22 H 1.3409 0.2080 0.6177 0.049 Uiso 1 1 calc R
C29 C 0.4933(7) 0.0694(4) -0.1057(4) 0.0395(17) Uani 1 1 d .
H29 H 0.5275 0.0217 -0.1163 0.047 Uiso 1 1 calc R
N4 N 1.3025(5) 0.1782(3) 0.4898(4) 0.0366(14) Uani 1 1 d .
C2 C 0.3326(7) 0.1676(4) -0.1373(5) 0.0419(18) Uani 1 1 d .
C3 C 0.3846(7) 0.0966(4) -0.1539(5) 0.0445(19) Uani 1 1 d .
H3 H 0.3454 0.0673 -0.1982 0.053 Uiso 1 1 calc R
C17 C 0.6068(6) 0.0211(4) 0.4486(4) 0.0323(16) Uani 1 1 d .
C18 C 0.6107(7) 0.0396(4) 0.5354(5) 0.0441(19) Uani 1 1 d .
H18 H 0.6839 0.0657 0.5600 0.053 Uiso 1 1 calc R
C23 C 1.4061(6) 0.2141(4) 0.4420(5) 0.0356(17) Uani 1 1 d .
C26 C 1.6150(7) 0.2780(4) 0.3576(5) 0.0423(18) Uani 1 1 d .
C27 C 1.5718(7) 0.3106(4) 0.4315(5) 0.0422(18) Uani 1 1 d .
H27 H 1.6131 0.3541 0.4532 0.051 Uiso 1 1 calc R
C28 C 1.4665(7) 0.2788(4) 0.4741(5) 0.0405(18) Uani 1 1 d .
H28 H 1.4365 0.3010 0.5242 0.049 Uiso 1 1 calc R
C7 C 0.7583(8) 0.0381(4) -0.0133(5) 0.048(2) Uani 1 1 d .
H7 H 0.7649 0.0156 -0.0673 0.057 Uiso 1 1 calc R
C19 C 0.4977(7) -0.0186(4) 0.4128(5) 0.0468(19) Uani 1 1 d .
H19 H 0.4954 -0.0315 0.3544 0.056 Uiso 1 1 calc R
C6 C 0.6897(7) 0.1035(4) 0.0958(5) 0.0444(19) Uani 1 1 d .
H6 H 0.6372 0.1348 0.1286 0.053 Uiso 1 1 calc R
C25 C 1.5517(8) 0.2147(4) 0.3234(5) 0.050(2) Uani 1 1 d .
H25 H 1.5801 0.1935 0.2723 0.060 Uiso 1 1 calc R
C21 C 1.1855(7) 0.1349(4) 0.5933(5) 0.0407(17) Uani 1 1 d .
H21 H 1.1540 0.1255 0.6480 0.049 Uiso 1 1 calc R
C4 C 0.3912(7) 0.2120(4) -0.0746(5) 0.0442(19) Uani 1 1 d .
H4 H 0.3578 0.2600 -0.0643 0.053 Uiso 1 1 calc R
C24 C 1.4455(7) 0.1829(4) 0.3655(5) 0.0455(19) Uani 1 1 d .
H24 H 1.4013 0.1408 0.3423 0.055 Uiso 1 1 calc R
C5 C 0.5009(7) 0.1848(4) -0.0265(5) 0.0410(18) Uani 1 1 d .
H5 H 0.5420 0.2147 0.0165 0.049 Uiso 1 1 calc R
O10 O 0.2209(5) 0.1922(3) -0.1881(3) 0.0528(14) Uani 1 1 d .
O17 O 1.1076(5) 0.1229(3) 0.1630(3) 0.054 Uani 1 1 d .

loop_
_atom_site_aniso_label
_atom_site_aniso_U_11
_atom_site_aniso_U_22
_atom_site_aniso_U_33
_atom_site_aniso_U_23
_atom_site_aniso_U_13
_atom_site_aniso_U_12
C33 0.049(5) 0.051(5) 0.051(5) 0.010(4) -0.009(4) -0.019(4)
O3 0.065 0.055 0.059 -0.014 0.029 -0.046
C10 0.029(4) 0.029(3) 0.029(4) 0.003(3) -0.001(3) 0.001(3)
C11 0.046(4) 0.043(4) 0.034(4) 0.000(3) 0.013(4) -0.017(4)
C15 0.068(5) 0.042(4) 0.044(5) -0.014(4) 0.013(4) -0.018(4)
C14 0.061(5) 0.058(5) 0.041(5) 0.002(4) 0.026(4) -0.020(4)
C12 0.063(5) 0.044(4) 0.039(5) -0.006(4) 0.003(4) -0.016(4)
C13 0.038(4) 0.031(4) 0.040(4) 0.009(3) -0.002(3) -0.009(3)
Cd1 0.0302(3) 0.0272(3) 0.0378(3) 0.0030(2) 0.0043(2) -0.0011(2)
Cd2 0.0281(4) 0.0273(4) 0.0323(4) -0.0012(3) 0.0027(3) -0.0036(3)
C8 0.039(4) 0.053(5) 0.043(5) 0.009(4) 0.006(4) 0.004(4)
O2 0.022(2) 0.042(3) 0.060(3) 0.008(2) 0.003(2) -0.005(2)
C9 0.031(4) 0.031(4) 0.034(4) 0.007(3) 0.006(3) -0.003(3)
N2 0.039(4) 0.052(4) 0.036(4) 0.004(3) 0.006(3) 0.000(3)
N3 0.032(3) 0.032(3) 0.038(3) 0.001(3) 0.000(3) -0.007(3)
O33 0.057(3) 0.037(3) 0.037(3) -0.010(2) 0.015(3) 0.007(2)
C16 0.040(4) 0.028(4) 0.045(5) 0.006(3) 0.019(4) 0.011(3)
C1 0.029(4) 0.048(5) 0.036(4) 0.006(4) 0.002(3) -0.004(3)
C20 0.040(4) 0.038(4) 0.040(4) 0.000(3) -0.005(4) -0.009(3)
O4 0.066(4) 0.041(3) 0.052(3) -0.005(3) -0.004(3) 0.020(3)
O1 0.044(3) 0.053(3) 0.044(3) 0.002(3) 0.022(3) -0.008(3)
N1 0.041(4) 0.042(4) 0.037(4) 0.003(3) 0.005(3) 0.005(3)
C22 0.041(4) 0.037(4) 0.042(5) -0.002(3) -0.002(4) -0.010(3)
C29 0.036(4) 0.040(4) 0.043(4) 0.001(4) 0.000(4) -0.001(3)
N4 0.034(3) 0.032(3) 0.043(4) 0.003(3) -0.001(3) -0.007(3)
C2 0.031(4) 0.060(5) 0.034(4) 0.000(4) 0.002(3) 0.009(4)
C3 0.042(4) 0.051(5) 0.041(5) -0.009(4) 0.005(4) -0.009(4)
C17 0.025(4) 0.037(4) 0.036(4) 0.002(3) 0.006(3) 0.001(3)
C18 0.036(4) 0.053(5) 0.044(5) -0.005(4) 0.010(4) -0.015(4)
C23 0.031(4) 0.028(4) 0.048(5) 0.006(3) -0.003(3) -0.003(3)
C26 0.031(4) 0.053(5) 0.043(5) 0.013(4) 0.001(3) -0.005(4)
C27 0.047(5) 0.038(4) 0.041(4) -0.002(4) -0.001(4) -0.015(4)
C28 0.041(4) 0.037(4) 0.044(4) -0.003(3) 0.003(4) -0.008(3)
C7 0.058(5) 0.052(5) 0.035(4) 0.005(4) 0.015(4) 0.005(4)
C19 0.042(4) 0.059(5) 0.039(4) -0.005(4) 0.007(4) -0.003(4)
C6 0.041(4) 0.055(5) 0.036(4) -0.002(4) -0.002(4) 0.003(4)
C25 0.058(5) 0.052(5) 0.041(5) -0.003(4) 0.006(4) -0.005(4)
C21 0.040(4) 0.038(4) 0.045(4) -0.002(4) 0.007(4) -0.006(3)
C4 0.037(4) 0.054(5) 0.041(4) -0.012(4) 0.002(4) 0.010(4)
C24 0.053(5) 0.040(4) 0.044(5) -0.004(4) 0.006(4) -0.011(4)
C5 0.040(4) 0.045(4) 0.038(4) -0.009(4) -0.001(4) 0.001(4)
O10 0.040(3) 0.082(4) 0.036(3) -0.013(3) -0.003(2) 0.021(3)
O17 0.055 0.039 0.069 -0.038 0.030 -0.032

loop_
_atom_type_symbol
_atom_type_description
_atom_type_scat_dispersion_real
_atom_type_scat_dispersion_imag
_atom_type_scat_source
C C 0.0033 0.0016 'International Tables Vol C Tables 4.2.6.8 and 6.1.1.4'
H H 0.0000 0.0000 'International Tables Vol C Tables 4.2.6.8 and 6.1.1.4'
N N 0.0061 0.0033 'International Tables Vol C Tables 4.2.6.8 and 6.1.1.4'
O O 0.0106 0.0060 'International Tables Vol C Tables 4.2.6.8 and 6.1.1.4'
Cd Cd -0.8075 1.2024 'International Tables Vol C Tables 4.2.6.8 and 6.1.1.4'

loop_
_geom_angle_atom_site_label_1
_geom_angle_atom_site_label_2
_geom_angle_atom_site_label_3
_geom_angle
_geom_angle_site_symmetry_1
_geom_angle_site_symmetry_3
O3 C33 O17 122.1(7) . .
O3 C33 C13 118.1(7) . .
O17 C33 C13 119.7(7) . .
C33 O3 Cd1 107.8(5) . .
C11 C10 C15 118.8(6) . .
C11 C10 C9 121.8(6) . 2_755
C15 C10 C9 119.4(6) . 2_755
C10 C11 C12 121.1(7) . .
C10 C11 H11 119.5 . .
C12 C11 H11 119.5 . .
C10 C15 C14 121.4(7) . .
C10 C15 H15 119.3 . .
C14 C15 H15 119.3 . .
C13 C14 C15 120.5(7) . .
C13 C14 H14 119.7 . .
C15 C14 H14 119.7 . .
C11 C12 C13 119.4(7) . .
C11 C12 H12 120.3 . .
C13 C12 H12 120.3 . .
C14 C13 C12 118.8(6) . .
C14 C13 C33 119.8(7) . .
C12 C13 C33 121.4(7) . .
O3 Cd1 O1 127.06(19) . .
O3 Cd1 O4 122.6(2) . .
O1 Cd1 O4 107.76(19) . .
O3 Cd1 N2 106.0(2) . .
O1 Cd1 N2 88.08(19) . .
O4 Cd1 N2 90.0(2) . .
O3 Cd1 O33 98.35(19) . .
O1 Cd1 O33 100.61(17) . .
O4 Cd1 O33 51.55(16) . .
N2 Cd1 O33 141.50(18) . .
O3 Cd1 O17 51.15(16) . .
O1 Cd1 O17 164.84(18) . .
O4 Cd1 O17 80.38(17) . .
N2 Cd1 O17 78.99(18) . .
O33 Cd1 O17 94.45(16) . .
N3 Cd2 N3 180.0(3) 3_756 .
N3 Cd2 O33 88.26(18) 3_756 .
N3 Cd2 O33 91.74(18) . .
N3 Cd2 O33 91.74(18) 3_756 3_756
N3 Cd2 O33 88.26(18) . 3_756
O33 Cd2 O33 180.000(1) . 3_756
N3 Cd2 O2 91.68(17) 3_756 3_756
N3 Cd2 O2 88.32(17) . 3_756
O33 Cd2 O2 97.36(17) . 3_756
O33 Cd2 O2 82.64(17) 3_756 3_756
N3 Cd2 O2 88.32(17) 3_756 .
N3 Cd2 O2 91.68(17) . .
O33 Cd2 O2 82.64(17) . .
O33 Cd2 O2 97.36(17) 3_756 .
O2 Cd2 O2 180.0(2) 3_756 .
C7 C8 N2 109.4(7) . .
C7 C8 H8 125.3 . .
N2 C8 H8 125.3 . .
C16 O2 Cd2 126.5(4) . .
O33 C9 O4 121.3(6) . .
O33 C9 C10 121.8(6) . 2_745
O4 C9 C10 116.9(6) . 2_745
C6 N2 C8 105.6(6) . .
C6 N2 Cd1 131.8(5) . .
C8 N2 Cd1 122.5(5) . .
C20 N3 C21 105.1(5) . .
C20 N3 Cd2 123.7(5) . .
C21 N3 Cd2 128.4(4) . .
C9 O33 Cd2 149.3(4) . .
C9 O33 Cd1 84.8(4) . .
Cd2 O33 Cd1 105.92(17) . .
O2 C16 O1 122.4(7) . .
O2 C16 C17 121.0(7) . .
O1 C16 C17 116.6(6) . .
C29 C1 C5 120.9(6) . .
C29 C1 N1 119.7(6) . .
C5 C1 N1 119.4(6) . .
N3 C20 N4 111.9(6) . .
N3 C20 H20 124.0 . .
N4 C20 H20 124.0 . .
C9 O4 Cd1 102.3(4) . .
C16 O1 Cd1 105.1(4) . .
C7 N1 C6 106.6(6) . .
C7 N1 C1 127.7(6) . .
C6 N1 C1 125.7(6) . .
C21 C22 N4 106.0(6) . .
C21 C22 H22 127.0 . .
N4 C22 H22 127.0 . .
C1 C29 C3 118.7(7) . .
C1 C29 H29 120.6 . .
C3 C29 H29 120.6 . .
C20 N4 C22 106.4(6) . .
C20 N4 C23 126.7(6) . .
C22 N4 C23 126.8(6) . .
C4 C2 C3 120.4(7) . .
C4 C2 O10 121.5(7) . .
C3 C2 O10 118.1(6) . .
C29 C3 C2 120.6(7) . .
C29 C3 H3 119.7 . .
C2 C3 H3 119.7 . .
C18 C17 C19 119.6(6) . .
C18 C17 C16 118.7(6) . .
C19 C17 C16 121.7(6) . .
C17 C18 C19 119.8(6) . 3_656
C17 C18 H18 120.1 . .
C19 C18 H18 120.1 3_656 .
C28 C23 C24 120.4(7) . .
C28 C23 N4 119.6(7) . .
C24 C23 N4 119.9(6) . .
C27 C26 C25 120.5(7) . .
C27 C26 O10 122.3(7) . 4_766
C25 C26 O10 117.1(7) . 4_766
C26 C27 C28 120.0(7) . .
C26 C27 H27 120.0 . .
C28 C27 H27 120.0 . .
C23 C28 C27 119.8(7) . .
C23 C28 H28 120.1 . .
C27 C28 H28 120.1 . .
N1 C7 C8 107.1(7) . .
N1 C7 H7 126.4 . .
C8 C7 H7 126.4 . .
C17 C19 C18 120.6(7) . 3_656
C17 C19 H19 119.7 . .
C18 C19 H19 119.7 3_656 .
N2 C6 N1 111.3(7) . .
N2 C6 H6 124.4 . .
N1 C6 H6 124.4 . .
C26 C25 C24 119.8(7) . .
C26 C25 H25 120.1 . .
C24 C25 H25 120.1 . .
C22 C21 N3 110.6(6) . .
C22 C21 H21 124.7 . .
N3 C21 H21 124.7 . .
C2 C4 C5 118.9(7) . .
C2 C4 H4 120.6 . .
C5 C4 H4 120.6 . .
C23 C24 C25 119.4(7) . .
C23 C24 H24 120.3 . .
C25 C24 H24 120.3 . .
C4 C5 C1 120.4(7) . .
C4 C5 H5 119.8 . .
C1 C5 H5 119.8 . .
C26 O10 C2 115.6(5) 4_465 .
C33 O17 Cd1 78.9(4) . .

loop_
_geom_bond_atom_site_label_1
_geom_bond_atom_site_label_2
_geom_bond_distance
_geom_bond_site_symmetry_2
C33 O3 1.237(9) .
C33 O17 1.264(9) .
C33 C13 1.514(9) .
O3 Cd1 2.162(4) .
C10 C11 1.356(9) .
C10 C15 1.368(9) .
C10 C9 1.497(9) 2_755
C11 C12 1.392(9) .
C11 H11 0.9300 .
C15 C14 1.375(10) .
C15 H15 0.9300 .
C14 C13 1.363(9) .
C14 H14 0.9300 .
C12 C13 1.398(9) .
C12 H12 0.9300 .
Cd1 O1 2.256(5) .
Cd1 O4 2.265(5) .
Cd1 N2 2.281(6) .
Cd1 O33 2.635(5) .
Cd1 O17 2.754(5) .
Cd2 N3 2.280(5) 3_756
Cd2 N3 2.280(5) .
Cd2 O33 2.326(5) .
Cd2 O33 2.326(5) 3_756
Cd2 O2 2.348(4) 3_756
Cd2 O2 2.348(4) .
C8 C7 1.371(9) .
C8 N2 1.371(9) .
C8 H8 0.9300 .
O2 C16 1.249(8) .
C9 O33 1.233(7) .
C9 O4 1.241(8) .
C9 C10 1.497(9) 2_745
N2 C6 1.320(8) .
N3 C20 1.299(8) .
N3 C21 1.374(8) .
C16 O1 1.266(8) .
C16 C17 1.506(9) .
C1 C29 1.361(9) .
C1 C5 1.380(9) .
C1 N1 1.428(8) .
C20 N4 1.358(8) .
C20 H20 0.9300 .
N1 C7 1.349(9) .
N1 C6 1.373(9) .
C22 C21 1.342(9) .
C22 N4 1.367(9) .
C22 H22 0.9300 .
C29 C3 1.373(9) .
C29 H29 0.9300 .
N4 C23 1.444(8) .
C2 C4 1.358(9) .
C2 C3 1.391(10) .
C2 O10 1.402(8) .
C3 H3 0.9300 .
C17 C18 1.378(9) .
C17 C19 1.388(9) .
C18 C19 1.423(9) 3_656
C18 H18 0.9300 .
C23 C28 1.377(9) .
C23 C24 1.379(9) .
C26 C27 1.367(10) .
C26 C25 1.381(10) .
C26 O10 1.400(8) 4_766
C27 C28 1.384(9) .
C27 H27 0.9300 .
C28 H28 0.9300 .
C7 H7 0.9300 .
C19 C18 1.423(9) 3_656
C19 H19 0.9300 .
C6 H6 0.9300 .
C25 C24 1.387(9) .
C25 H25 0.9300 .
C21 H21 0.9300 .
C4 C5 1.380(9) .
C4 H4 0.9300 .
C24 H24 0.9300 .
C5 H5 0.9300 .
O10 C26 1.400(8) 4_465
